data_8106567
loop_
_publ_author_name
'El-Emam, Ali A.'
'Al-Omary, Fatmah A. M.'
'Al-Rasheed, Lamees S.'
'Ghabbour, Hazem A.'
'Al-Abdullah, Ebtehal S.'

_publ_section_title
;
 Crystal structure of
 (Z)-3-(adamantan-1-yl)-1-(3-chlorophenyl)-S-benzylisothiourea,
 C24H27ClN2S
;
_journal_issue 3
_journal_name_full 'Zeitschrift f\"ur Kristallographie - New Crystal Structures'
_journal_page_first 453
_journal_page_last 456
_journal_paper_doi 10.1515/ncrs-2016-0315
_journal_volume 232
_journal_year 2017
_chemical_formula_sum 'C24 H27 Cl N2 S'
_chemical_formula_weight 410.99
_space_group_IT_number 2
_space_group_name_Hall '-P 1'
_space_group_name_H-M_alt 'P -1'
_symmetry_cell_setting triclinic
_symmetry_Int_Tables_number 2
_symmetry_space_group_name_Hall '-P 1'
_symmetry_space_group_name_H-M 'P -1'
_atom_sites_solution_hydrogens geom
_atom_sites_solution_primary direct
_atom_sites_solution_secondary difmap
_cell_angle_alpha 109.605(2)
_cell_angle_beta 96.515(2)
_cell_angle_gamma 97.312(2)
_cell_formula_units_Z 2
_cell_length_a 7.1670(3)
_cell_length_b 12.2734(6)
_cell_length_c 13.1560(6)
_cell_measurement_reflns_used 9393
_cell_measurement_temperature 296(2)
_cell_measurement_theta_max 28.36
_cell_measurement_theta_min 2.85
_cell_volume 1066.08(9)
_computing_cell_refinement 'Bruker SAINT'
_computing_data_collection 'Bruker APEX2'
_computing_data_reduction 'Bruker SAINT'
_computing_molecular_graphics 'Bruker SHELXTL'
_computing_publication_material 'Bruker SHELXTL'
_computing_structure_refinement 'SHELXL-2014 (Sheldrick 2014)'
_computing_structure_solution 'SHELXS-97 (Sheldrick 2008)'
_diffrn_ambient_temperature 296(2)
_diffrn_measured_fraction_theta_full 0.996
_diffrn_measured_fraction_theta_max 0.996
_diffrn_measurement_device_type 'Bruker APEX-II CCD'
_diffrn_measurement_method '\f and \w scans'
_diffrn_radiation_monochromator graphite
_diffrn_radiation_source 'fine-focus sealed tube'
_diffrn_radiation_type MoK\a
_diffrn_radiation_wavelength 0.71073
_diffrn_reflns_av_R_equivalents 0.0412
_diffrn_reflns_av_sigmaI/netI 0.0431
_diffrn_reflns_limit_h_max 9
_diffrn_reflns_limit_h_min -9
_diffrn_reflns_limit_k_max 15
_diffrn_reflns_limit_k_min -15
_diffrn_reflns_limit_l_max 16
_diffrn_reflns_limit_l_min -17
_diffrn_reflns_number 18387
_diffrn_reflns_theta_full 27.50
_diffrn_reflns_theta_max 27.50
_diffrn_reflns_theta_min 2.85
_diffrn_standards_decay_% .
_diffrn_standards_interval_count .
_diffrn_standards_interval_time .
_diffrn_standards_number 0
_exptl_absorpt_coefficient_mu 0.289
_exptl_absorpt_correction_T_max 0.9078
_exptl_absorpt_correction_T_min 0.8806
_exptl_absorpt_correction_type multi-scan
_exptl_absorpt_process_details SADABS_Bruker
_exptl_crystal_colour colourless
_exptl_crystal_density_diffrn 1.280
_exptl_crystal_density_method 'not measured'
_exptl_crystal_description block
_exptl_crystal_F_000 436
_exptl_crystal_size_max 0.45
_exptl_crystal_size_mid 0.42
_exptl_crystal_size_min 0.34
_refine_diff_density_max 0.228
_refine_diff_density_min -0.399
_refine_diff_density_rms 0.060
_refine_ls_extinction_method none
_refine_ls_goodness_of_fit_ref 1.054
_refine_ls_hydrogen_treatment mixed
_refine_ls_matrix_type full
_refine_ls_number_parameters 257
_refine_ls_number_reflns 4883
_refine_ls_number_restraints 0
_refine_ls_restrained_S_all 1.054
_refine_ls_R_factor_all 0.0809
_refine_ls_R_factor_gt 0.0515
_refine_ls_shift/su_max 0.000
_refine_ls_shift/su_mean 0.000
_refine_ls_structure_factor_coef Fsqd
_refine_ls_weighting_details 'calc w=1/[\s^2^(Fo^2^)+(0.0604P)^2^+0.4331P] where P=(Fo^2^+2Fc^2^)/3'
_refine_ls_weighting_scheme calc
_refine_ls_wR_factor_gt 0.1202
_refine_ls_wR_factor_ref 0.1396
_reflns_number_gt 3483
_reflns_number_total 4883
_reflns_threshold_expression >2sigma(I)
_cod_data_source_file suppl_ncrs-2016-0315_suppl.cif
_cod_data_source_block a_a
_cod_original_cell_volume 1066.08(8)
_cod_database_code 8106567

loop_
_symmetry_equiv_pos_as_xyz
'x, y, z'
'-x, -y, -z'

loop_
_atom_site_label
_atom_site_type_symbol
_atom_site_fract_x
_atom_site_fract_y
_atom_site_fract_z
_atom_site_U_iso_or_equiv
_atom_site_adp_type
_atom_site_occupancy
_atom_site_symmetry_multiplicity
_atom_site_calc_flag
_atom_site_refinement_flags
_atom_site_disorder_assembly
_atom_site_disorder_group
Cl1 Cl 0.35386(12) 0.25966(7) 0.81108(8) 0.0840(3) Uani 1 1 d . . .
S1 S 0.74453(7) 0.64574(5) 0.76585(5) 0.04242(17) Uani 1 1 d . . .
N1 N 0.5284(2) 0.71345(15) 0.63081(14) 0.0363(4) Uani 1 1 d . . .
N2 N 0.3577(2) 0.64492(16) 0.74092(14) 0.0412(4) Uani 1 1 d . . .
C1 C 0.4607(3) 0.7930(2) 0.48916(19) 0.0474(5) Uani 1 1 d . . .
H1A H 0.5428 0.7427 0.4462 0.057 Uiso 1 1 calc R . .
H1B H 0.5417 0.8689 0.5359 0.057 Uiso 1 1 calc R . .
C2 C 0.3050(3) 0.8142(2) 0.4111(2) 0.0539(6) Uani 1 1 d . . .
H2A H 0.3659 0.8528 0.3642 0.065 Uiso 1 1 calc R . .
C3 C 0.1829(4) 0.6971(2) 0.33911(19) 0.0582(7) Uani 1 1 d . . .
H3A H 0.0820 0.7101 0.2887 0.070 Uiso 1 1 calc R . .
H3B H 0.2628 0.6465 0.2946 0.070 Uiso 1 1 calc R . .
C4 C 0.0929(3) 0.6370(2) 0.4092(2) 0.0521(6) Uani 1 1 d . . .
H4A H 0.0128 0.5601 0.3612 0.062 Uiso 1 1 calc R . .
C5 C 0.2475(3) 0.61608(18) 0.48742(18) 0.0427(5) Uani 1 1 d . . .
H5A H 0.1873 0.5764 0.5328 0.051 Uiso 1 1 calc R . .
H5B H 0.3285 0.5645 0.4449 0.051 Uiso 1 1 calc R . .
C6 C 0.3703(3) 0.73327(16) 0.56108(15) 0.0327(4) Uani 1 1 d . . .
C7 C 0.2463(3) 0.8132(2) 0.62741(18) 0.0493(6) Uani 1 1 d . . .
H7A H 0.3258 0.8897 0.6740 0.059 Uiso 1 1 calc R . .
H7B H 0.1882 0.7766 0.6756 0.059 Uiso 1 1 calc R . .
C8 C 0.0886(4) 0.8323(2) 0.5487(2) 0.0598(7) Uani 1 1 d . . .
H8A H 0.0052 0.8829 0.5919 0.072 Uiso 1 1 calc R . .
C9 C -0.0311(3) 0.7146(3) 0.4759(2) 0.0614(7) Uani 1 1 d . . .
H9A H -0.0911 0.6754 0.5217 0.074 Uiso 1 1 calc R . .
H9B H -0.1339 0.7271 0.4263 0.074 Uiso 1 1 calc R . .
C10 C 0.1821(4) 0.8939(2) 0.4782(2) 0.0653(7) Uani 1 1 d . . .
H10A H 0.0826 0.9096 0.4289 0.078 Uiso 1 1 calc R . .
H10B H 0.2621 0.9699 0.5257 0.078 Uiso 1 1 calc R . .
C11 C 0.5148(3) 0.66702(16) 0.70927(15) 0.0337(4) Uani 1 1 d . . .
C12 C 0.7813(3) 0.76904(19) 0.89527(17) 0.0443(5) Uani 1 1 d . . .
H12A H 0.6744 0.7595 0.9348 0.053 Uiso 1 1 calc R . .
H12B H 0.9005 0.7686 0.9411 0.053 Uiso 1 1 calc R . .
C13 C 0.7939(3) 0.88483(18) 0.87905(16) 0.0431(5) Uani 1 1 d . . .
C14 C 0.9561(5) 0.9309(2) 0.8505(2) 0.0732(8) Uani 1 1 d . . .
H14A H 1.0618 0.8911 0.8435 0.088 Uiso 1 1 calc R . .
C15 C 0.9643(8) 1.0352(3) 0.8322(3) 0.1201(19) Uani 1 1 d . . .
H15A H 1.0755 1.0660 0.8109 0.144 Uiso 1 1 calc R . .
C16 C 0.8166(11) 1.0949(3) 0.8442(3) 0.136(3) Uani 1 1 d . . .
H16A H 0.8257 1.1678 0.8330 0.164 Uiso 1 1 calc R . .
C17 C 0.6540(8) 1.0492(3) 0.8724(3) 0.1100(15) Uani 1 1 d . . .
H17A H 0.5490 1.0896 0.8794 0.132 Uiso 1 1 calc R . .
C18 C 0.6432(4) 0.9439(2) 0.8905(2) 0.0685(7) Uani 1 1 d . . .
H18A H 0.5313 0.9126 0.9109 0.082 Uiso 1 1 calc R . .
C19 C 0.3344(3) 0.58260(19) 0.81193(17) 0.0384(5) Uani 1 1 d . . .
C20 C 0.3618(3) 0.4667(2) 0.78347(18) 0.0435(5) Uani 1 1 d . . .
H20A H 0.4082 0.4299 0.7178 0.052 Uiso 1 1 calc R . .
C21 C 0.3212(3) 0.4058(2) 0.8511(2) 0.0508(6) Uani 1 1 d . . .
C22 C 0.2558(4) 0.4555(3) 0.9473(2) 0.0631(7) Uani 1 1 d . . .
H22A H 0.2294 0.4119 0.9931 0.076 Uiso 1 1 calc R . .
C23 C 0.2298(4) 0.5701(3) 0.9752(2) 0.0638(7) Uani 1 1 d . . .
H23A H 0.1858 0.6065 1.0419 0.077 Uiso 1 1 calc R . .
C24 C 0.2662(3) 0.6337(2) 0.9084(2) 0.0511(6) Uani 1 1 d . . .
H24A H 0.2446 0.7124 0.9284 0.061 Uiso 1 1 calc R . .
H1N1 H 0.642(3) 0.7350(19) 0.6208(17) 0.039(6) Uiso 1 1 d . . .

loop_
_atom_site_aniso_label
_atom_site_aniso_U_11
_atom_site_aniso_U_22
_atom_site_aniso_U_33
_atom_site_aniso_U_23
_atom_site_aniso_U_13
_atom_site_aniso_U_12
Cl1 0.0836(5) 0.0596(4) 0.1261(7) 0.0573(5) 0.0137(5) 0.0099(4)
S1 0.0373(3) 0.0387(3) 0.0514(3) 0.0162(2) 0.0007(2) 0.0126(2)
N1 0.0290(9) 0.0431(10) 0.0416(9) 0.0209(8) 0.0071(7) 0.0062(7)
N2 0.0353(9) 0.0513(10) 0.0464(10) 0.0284(8) 0.0062(8) 0.0101(8)
C1 0.0397(12) 0.0578(14) 0.0554(13) 0.0333(11) 0.0107(10) 0.0079(10)
C2 0.0501(13) 0.0750(17) 0.0581(14) 0.0467(13) 0.0147(11) 0.0185(12)
C3 0.0527(14) 0.0865(19) 0.0427(13) 0.0277(13) 0.0050(11) 0.0273(13)
C4 0.0392(12) 0.0586(14) 0.0547(14) 0.0196(11) -0.0029(10) 0.0066(10)
C5 0.0398(11) 0.0402(11) 0.0477(12) 0.0167(9) 0.0026(9) 0.0067(9)
C6 0.0319(10) 0.0345(10) 0.0354(10) 0.0155(8) 0.0076(8) 0.0091(8)
C7 0.0605(14) 0.0517(13) 0.0446(12) 0.0193(10) 0.0158(11) 0.0291(11)
C8 0.0686(16) 0.0761(17) 0.0581(15) 0.0347(13) 0.0269(13) 0.0506(14)
C9 0.0354(12) 0.094(2) 0.0700(17) 0.0453(16) 0.0107(11) 0.0198(13)
C10 0.0799(18) 0.0592(15) 0.0731(17) 0.0386(14) 0.0090(14) 0.0319(14)
C11 0.0333(10) 0.0305(9) 0.0355(10) 0.0105(8) -0.0008(8) 0.0080(8)
C12 0.0459(12) 0.0508(12) 0.0365(11) 0.0197(9) -0.0022(9) 0.0061(10)
C13 0.0547(13) 0.0397(11) 0.0273(10) 0.0076(8) -0.0012(9) 0.0001(10)
C14 0.093(2) 0.0570(16) 0.0529(15) 0.0068(12) 0.0209(15) -0.0186(15)
C15 0.210(5) 0.062(2) 0.062(2) 0.0109(18) 0.037(3) -0.052(3)
C16 0.295(8) 0.0354(18) 0.055(2) 0.0179(15) -0.023(3) -0.016(3)
C17 0.175(4) 0.0492(18) 0.088(2) 0.0151(18) -0.036(3) 0.033(2)
C18 0.0786(19) 0.0497(14) 0.0701(18) 0.0159(13) -0.0051(14) 0.0165(13)
C19 0.0268(9) 0.0496(12) 0.0436(11) 0.0250(9) 0.0014(8) 0.0039(8)
C20 0.0360(11) 0.0514(13) 0.0465(12) 0.0241(10) 0.0024(9) 0.0045(9)
C21 0.0357(11) 0.0537(13) 0.0717(16) 0.0390(12) -0.0001(11) 0.0008(10)
C22 0.0485(14) 0.090(2) 0.0725(18) 0.0582(16) 0.0133(13) 0.0058(13)
C23 0.0579(16) 0.090(2) 0.0586(16) 0.0397(15) 0.0245(13) 0.0164(14)
C24 0.0437(12) 0.0617(14) 0.0556(14) 0.0273(12) 0.0139(11) 0.0134(11)

loop_
_atom_type_symbol
_atom_type_description
_atom_type_scat_dispersion_real
_atom_type_scat_dispersion_imag
_atom_type_scat_source
C C 0.0033 0.0016 'International Tables Vol C Tables 4.2.6.8 and 6.1.1.4'
H H 0.0000 0.0000 'International Tables Vol C Tables 4.2.6.8 and 6.1.1.4'
N N 0.0061 0.0033 'International Tables Vol C Tables 4.2.6.8 and 6.1.1.4'
S S 0.1246 0.1234 'International Tables Vol C Tables 4.2.6.8 and 6.1.1.4'
Cl Cl 0.1484 0.1585 'International Tables Vol C Tables 4.2.6.8 and 6.1.1.4'

loop_
_geom_angle_atom_site_label_1
_geom_angle_atom_site_label_2
_geom_angle_atom_site_label_3
_geom_angle
_geom_angle_site_symmetry_1
_geom_angle_site_symmetry_3
C11 S1 C12 97.44(9) . .
C11 N1 C6 127.04(17) . .
C11 N1 H1N1 116.5(14) . .
C6 N1 H1N1 116.5(14) . .
C11 N2 C19 123.64(16) . .
C6 C1 C2 110.24(17) . .
C6 C1 H1A 109.6 . .
C2 C1 H1A 109.6 . .
C6 C1 H1B 109.6 . .
C2 C1 H1B 109.6 . .
H1A C1 H1B 108.1 . .
C3 C2 C10 110.0(2) . .
C3 C2 C1 109.17(19) . .
C10 C2 C1 109.1(2) . .
C3 C2 H2A 109.5 . .
C10 C2 H2A 109.5 . .
C1 C2 H2A 109.5 . .
C4 C3 C2 109.96(19) . .
C4 C3 H3A 109.7 . .
C2 C3 H3A 109.7 . .
C4 C3 H3B 109.7 . .
C2 C3 H3B 109.7 . .
H3A C3 H3B 108.2 . .
C3 C4 C9 109.3(2) . .
C3 C4 C5 110.26(19) . .
C9 C4 C5 108.82(19) . .
C3 C4 H4A 109.5 . .
C9 C4 H4A 109.5 . .
C5 C4 H4A 109.5 . .
C6 C5 C4 109.77(17) . .
C6 C5 H5A 109.7 . .
C4 C5 H5A 109.7 . .
C6 C5 H5B 109.7 . .
C4 C5 H5B 109.7 . .
H5A C5 H5B 108.2 . .
N1 C6 C5 110.19(15) . .
N1 C6 C1 106.68(15) . .
C5 C6 C1 108.70(17) . .
N1 C6 C7 112.57(16) . .
C5 C6 C7 109.99(17) . .
C1 C6 C7 108.57(17) . .
C6 C7 C8 109.30(17) . .
C6 C7 H7A 109.8 . .
C8 C7 H7A 109.8 . .
C6 C7 H7B 109.8 . .
C8 C7 H7B 109.8 . .
H7A C7 H7B 108.3 . .
C9 C8 C10 110.0(2) . .
C9 C8 C7 109.7(2) . .
C10 C8 C7 108.8(2) . .
C9 C8 H8A 109.4 . .
C10 C8 H8A 109.4 . .
C7 C8 H8A 109.4 . .
C4 C9 C8 110.1(2) . .
C4 C9 H9A 109.6 . .
C8 C9 H9A 109.6 . .
C4 C9 H9B 109.6 . .
C8 C9 H9B 109.6 . .
H9A C9 H9B 108.2 . .
C2 C10 C8 108.56(19) . .
C2 C10 H10A 110.0 . .
C8 C10 H10A 110.0 . .
C2 C10 H10B 110.0 . .
C8 C10 H10B 110.0 . .
H10A C10 H10B 108.4 . .
N2 C11 N1 122.56(17) . .
N2 C11 S1 125.22(15) . .
N1 C11 S1 112.19(14) . .
C13 C12 S1 112.16(14) . .
C13 C12 H12A 109.2 . .
S1 C12 H12A 109.2 . .
C13 C12 H12B 109.2 . .
S1 C12 H12B 109.2 . .
H12A C12 H12B 107.9 . .
C18 C13 C14 119.8(3) . .
C18 C13 C12 120.4(2) . .
C14 C13 C12 119.8(2) . .
C13 C14 C15 119.5(4) . .
C13 C14 H14A 120.2 . .
C15 C14 H14A 120.2 . .
C16 C15 C14 121.2(4) . .
C16 C15 H15A 119.4 . .
C14 C15 H15A 119.4 . .
C15 C16 C17 119.6(3) . .
C15 C16 H16A 120.2 . .
C17 C16 H16A 120.2 . .
C16 C17 C18 119.9(4) . .
C16 C17 H17A 120.1 . .
C18 C17 H17A 120.1 . .
C13 C18 C17 120.0(4) . .
C13 C18 H18A 120.0 . .
C17 C18 H18A 120.0 . .
C24 C19 C20 118.9(2) . .
C24 C19 N2 119.47(19) . .
C20 C19 N2 121.39(19) . .
C21 C20 C19 119.4(2) . .
C21 C20 H20A 120.3 . .
C19 C20 H20A 120.3 . .
C22 C21 C20 122.4(2) . .
C22 C21 Cl1 119.70(19) . .
C20 C21 Cl1 117.9(2) . .
C21 C22 C23 118.0(2) . .
C21 C22 H22A 121.0 . .
C23 C22 H22A 121.0 . .
C22 C23 C24 121.3(2) . .
C22 C23 H23A 119.3 . .
C24 C23 H23A 119.3 . .
C23 C24 C19 120.0(2) . .
C23 C24 H24A 120.0 . .
C19 C24 H24A 120.0 . .

loop_
_geom_bond_atom_site_label_1
_geom_bond_atom_site_label_2
_geom_bond_distance
_geom_bond_site_symmetry_2
Cl1 C21 1.747(2) .
S1 C11 1.8155(19) .
S1 C12 1.824(2) .
N1 C11 1.343(3) .
N1 C6 1.473(2) .
N1 H1N1 0.86(2) .
N2 C11 1.272(3) .
N2 C19 1.403(2) .
C1 C6 1.528(3) .
C1 C2 1.536(3) .
C1 H1A 0.9900 .
C1 H1B 0.9900 .
C2 C3 1.518(4) .
C2 C10 1.526(4) .
C2 H2A 1.0000 .
C3 C4 1.510(3) .
C3 H3A 0.9900 .
C3 H3B 0.9900 .
C4 C9 1.516(3) .
C4 C5 1.531(3) .
C4 H4A 1.0000 .
C5 C6 1.527(3) .
C5 H5A 0.9900 .
C5 H5B 0.9900 .
C6 C7 1.529(3) .
C7 C8 1.540(3) .
C7 H7A 0.9900 .
C7 H7B 0.9900 .
C8 C9 1.519(4) .
C8 C10 1.537(4) .
C8 H8A 1.0000 .
C9 H9A 0.9900 .
C9 H9B 0.9900 .
C10 H10A 0.9900 .
C10 H10B 0.9900 .
C12 C13 1.500(3) .
C12 H12A 0.9900 .
C12 H12B 0.9900 .
C13 C18 1.370(4) .
C13 C14 1.373(4) .
C14 C15 1.375(5) .
C14 H14A 0.9500 .
C15 C16 1.356(7) .
C15 H15A 0.9500 .
C16 C17 1.372(7) .
C16 H16A 0.9500 .
C17 C18 1.385(4) .
C17 H17A 0.9500 .
C18 H18A 0.9500 .
C19 C24 1.388(3) .
C19 C20 1.390(3) .
C20 C21 1.373(3) .
C20 H20A 0.9500 .
C21 C22 1.371(4) .
C22 C23 1.373(4) .
C22 H22A 0.9500 .
C23 C24 1.383(3) .
C23 H23A 0.9500 .
C24 H24A 0.9500 .

loop_
_geom_torsion_atom_site_label_1
_geom_torsion_atom_site_label_2
_geom_torsion_atom_site_label_3
_geom_torsion_atom_site_label_4
_geom_torsion
_geom_torsion_site_symmetry_1
_geom_torsion_site_symmetry_2
_geom_torsion_site_symmetry_3
_geom_torsion_site_symmetry_4
C6 C1 C2 C3 -59.8(2) . . . .
C6 C1 C2 C10 60.5(3) . . . .
C10 C2 C3 C4 -60.6(2) . . . .
C1 C2 C3 C4 59.2(2) . . . .
C2 C3 C4 C9 60.0(2) . . . .
C2 C3 C4 C5 -59.5(3) . . . .
C3 C4 C5 C6 59.6(2) . . . .
C9 C4 C5 C6 -60.2(2) . . . .
C11 N1 C6 C5 -64.8(2) . . . .
C11 N1 C6 C1 177.42(19) . . . .
C11 N1 C6 C7 58.4(3) . . . .
C4 C5 C6 N1 -175.67(16) . . . .
C4 C5 C6 C1 -59.1(2) . . . .
C4 C5 C6 C7 59.7(2) . . . .
C2 C1 C6 N1 178.52(18) . . . .
C2 C1 C6 C5 59.7(2) . . . .
C2 C1 C6 C7 -59.9(2) . . . .
N1 C6 C7 C8 178.36(18) . . . .
C5 C6 C7 C8 -58.3(2) . . . .
C1 C6 C7 C8 60.5(2) . . . .
C6 C7 C8 C9 58.5(3) . . . .
C6 C7 C8 C10 -61.9(3) . . . .
C3 C4 C9 C8 -59.6(2) . . . .
C5 C4 C9 C8 60.8(3) . . . .
C10 C8 C9 C4 59.4(2) . . . .
C7 C8 C9 C4 -60.3(3) . . . .
C3 C2 C10 C8 59.0(3) . . . .
C1 C2 C10 C8 -60.7(3) . . . .
C9 C8 C10 C2 -58.5(3) . . . .
C7 C8 C10 C2 61.7(3) . . . .
C19 N2 C11 N1 171.30(19) . . . .
C19 N2 C11 S1 -11.0(3) . . . .
C6 N1 C11 N2 -7.6(3) . . . .
C6 N1 C11 S1 174.46(14) . . . .
C12 S1 C11 N2 -73.01(19) . . . .
C12 S1 C11 N1 104.87(15) . . . .
C11 S1 C12 C13 -62.60(17) . . . .
S1 C12 C13 C18 104.2(2) . . . .
S1 C12 C13 C14 -74.6(2) . . . .
C18 C13 C14 C15 -0.9(4) . . . .
C12 C13 C14 C15 177.9(2) . . . .
C13 C14 C15 C16 1.4(5) . . . .
C14 C15 C16 C17 -1.6(6) . . . .
C15 C16 C17 C18 1.3(6) . . . .
C14 C13 C18 C17 0.6(4) . . . .
C12 C13 C18 C17 -178.2(2) . . . .
C16 C17 C18 C13 -0.8(5) . . . .
C11 N2 C19 C24 123.8(2) . . . .
C11 N2 C19 C20 -61.9(3) . . . .
C24 C19 C20 C21 -0.1(3) . . . .
N2 C19 C20 C21 -174.31(19) . . . .
C19 C20 C21 C22 -0.7(3) . . . .
C19 C20 C21 Cl1 178.91(16) . . . .
C20 C21 C22 C23 0.4(4) . . . .
Cl1 C21 C22 C23 -179.2(2) . . . .
C21 C22 C23 C24 0.6(4) . . . .
C22 C23 C24 C19 -1.4(4) . . . .
C20 C19 C24 C23 1.1(3) . . . .
N2 C19 C24 C23 175.4(2) . . . .
